data_4067011
loop_
_publ_author_name
'Li, Minxiong'
'Song, Haibin'
'Xu, Shansheng'
'Wang, Baiquan'

_publ_section_title
;
 Alkyne-Functionalized Zirconocene Complexes: Synthesis, Structures, and
 Reactivities
;
_journal_issue 22
_journal_name_full Organometallics
_journal_page_first 6092
_journal_paper_doi 10.1021/om1007677
_journal_volume 29
_journal_year 2010
_chemical_formula_moiety 'C56 H36 O6 Ru2'
_chemical_formula_sum 'C56 H36 O6 Ru2'
_chemical_formula_weight 1006.99
_chemical_name_systematic
; 
 ? 
;
_space_group_IT_number 14
_symmetry_cell_setting monoclinic
_symmetry_space_group_name_Hall '-P 2yn'
_symmetry_space_group_name_H-M 'P 1 21/n 1'
_atom_sites_solution_hydrogens geom
_atom_sites_solution_primary direct
_atom_sites_solution_secondary difmap
_audit_creation_method SHELXL-97
_cell_angle_alpha 90.00
_cell_angle_beta 91.864(2)
_cell_angle_gamma 90.00
_cell_formula_units_Z 4
_cell_length_a 9.5624(14)
_cell_length_b 17.547(3)
_cell_length_c 26.690(4)
_cell_measurement_reflns_used 12960
_cell_measurement_temperature 113(2)
_cell_measurement_theta_max 27.90
_cell_measurement_theta_min 1.40
_cell_volume 4476.0(12)
_computing_cell_refinement 'CrystalClear-SM Expert 2.0 r2'
_computing_data_collection 'CrystalClear-SM Expert 2.0 r2 (Rigaku, 2009)'
_computing_data_reduction 'CrystalClear-SM Expert 2.0 r2'
_computing_molecular_graphics 'CrystalStructure 4.0'
_computing_publication_material 'CrystalStructure 4.0 (Rigaku, 2009)'
_computing_structure_refinement 'SHELXL-97 (Sheldrick, 1997)'
_computing_structure_solution 'SHELXS-97 (Sheldrick, 1990)'
_diffrn_ambient_temperature 113(2)
_diffrn_measured_fraction_theta_full 0.999
_diffrn_measured_fraction_theta_max 0.999
_diffrn_measurement_device_type 'Rigaku Saturn724 CCD camera'
_diffrn_measurement_method \w
_diffrn_radiation_monochromator multilayer
_diffrn_radiation_source 'rotating anode'
_diffrn_radiation_type MoK\a
_diffrn_radiation_wavelength 0.71075
_diffrn_reflns_av_R_equivalents 0.0726
_diffrn_reflns_av_sigmaI/netI 0.0696
_diffrn_reflns_limit_h_max 11
_diffrn_reflns_limit_h_min -10
_diffrn_reflns_limit_k_max 21
_diffrn_reflns_limit_k_min -21
_diffrn_reflns_limit_l_max 32
_diffrn_reflns_limit_l_min -32
_diffrn_reflns_number 37068
_diffrn_reflns_theta_full 26.00
_diffrn_reflns_theta_max 26.00
_diffrn_reflns_theta_min 1.39
_diffrn_standards_decay_% 0
_diffrn_standards_interval_count 0
_diffrn_standards_interval_time 0
_diffrn_standards_number 0
_exptl_absorpt_coefficient_mu 0.728
_exptl_absorpt_correction_T_max 0.8563
_exptl_absorpt_correction_T_min 0.8334
_exptl_absorpt_correction_type multi-scan
_exptl_absorpt_process_details CrystalClear
_exptl_crystal_colour colorless
_exptl_crystal_density_diffrn 1.494
_exptl_crystal_density_method 'not measured'
_exptl_crystal_description prism
_exptl_crystal_F_000 2032
_exptl_crystal_size_max 0.26
_exptl_crystal_size_mid 0.24
_exptl_crystal_size_min 0.22
_refine_diff_density_max 0.591
_refine_diff_density_min -0.656
_refine_diff_density_rms 0.109
_refine_ls_extinction_coef 0.00054(11)
_refine_ls_extinction_expression Fc^*^=kFc[1+0.001xFc^2^\l^3^/sin(2\q)]^-1/4^
_refine_ls_extinction_method SHELXL
_refine_ls_goodness_of_fit_ref 1.248
_refine_ls_hydrogen_treatment constr
_refine_ls_matrix_type full
_refine_ls_number_parameters 603
_refine_ls_number_reflns 8788
_refine_ls_number_restraints 74
_refine_ls_restrained_S_all 1.246
_refine_ls_R_factor_all 0.0759
_refine_ls_R_factor_gt 0.0673
_refine_ls_shift/su_max 0.001
_refine_ls_shift/su_mean 0.000
_refine_ls_structure_factor_coef Fsqd
_refine_ls_weighting_details 'calc w=1/[\s^2^(Fo^2^)+(0.0266P)^2^+11.5001P] where P=(Fo^2^+2Fc^2^)/3'
_refine_ls_weighting_scheme calc
_refine_ls_wR_factor_gt 0.1266
_refine_ls_wR_factor_ref 0.1300
_reflns_number_gt 8064
_reflns_number_total 8788
_reflns_threshold_expression >2sigma(I)
_cod_data_source_file om1007677_si_001.cif
_cod_data_source_block m100414d
_cod_database_code 4067011

loop_
_symmetry_equiv_pos_as_xyz
'x, y, z'
'-x+1/2, y+1/2, -z+1/2'
'-x, -y, -z'
'x-1/2, -y-1/2, z-1/2'

loop_
_atom_site_label
_atom_site_type_symbol
_atom_site_fract_x
_atom_site_fract_y
_atom_site_fract_z
_atom_site_U_iso_or_equiv
_atom_site_adp_type
_atom_site_occupancy
_atom_site_symmetry_multiplicity
_atom_site_calc_flag
_atom_site_refinement_flags
_atom_site_disorder_assembly
_atom_site_disorder_group
Ru1 Ru 0.63763(5) 0.98428(2) 0.156588(17) 0.01948(13) Uani 1 1 d . . .
Ru2 Ru 0.85571(4) 0.96703(2) 0.223531(17) 0.01992(13) Uani 1 1 d . . .
O1 O 0.5727(5) 1.0461(2) 0.05125(16) 0.0416(11) Uani 1 1 d . . .
O2 O 0.3316(5) 1.0061(3) 0.18235(19) 0.0515(13) Uani 1 1 d . . .
O3 O 0.7129(5) 1.1383(2) 0.20181(18) 0.0453(12) Uani 1 1 d . . .
O4 O 0.7686(4) 1.0039(3) 0.33171(16) 0.0369(10) Uani 1 1 d . . .
O5 O 1.0771(4) 1.0955(2) 0.21808(19) 0.0432(12) Uani 1 1 d . . .
O6 O 1.0683(5) 0.8515(3) 0.26067(19) 0.0538(14) Uani 1 1 d . . .
C1 C 0.5978(6) 1.0237(3) 0.0905(2) 0.0304(14) Uani 1 1 d . . .
C2 C 0.4451(7) 0.9976(3) 0.1719(2) 0.0331(14) Uani 1 1 d . . .
C3 C 0.6982(6) 1.0760(4) 0.1891(2) 0.0330(14) Uani 1 1 d . . .
C4 C 0.8046(6) 0.9933(3) 0.2920(2) 0.0260(13) Uani 1 1 d . . .
C5 C 0.9964(6) 1.0478(3) 0.2198(2) 0.0297(13) Uani 1 1 d . . .
C6 C 0.9875(6) 0.8945(3) 0.2463(2) 0.0304(14) Uani 1 1 d . . .
C7 C 0.8574(5) 0.9388(3) 0.1474(2) 0.0199(11) Uani 1 1 d . . .
C8 C 0.7639(5) 0.8803(3) 0.1310(2) 0.0193(11) Uani 1 1 d . . .
C9 C 0.6654(5) 0.8560(3) 0.1682(2) 0.0188(11) Uani 1 1 d . . .
C10 C 0.6812(5) 0.8954(3) 0.21518(19) 0.0165(10) Uani 1 1 d . . .
C11 C 0.9673(6) 0.9672(3) 0.1128(2) 0.0277(13) Uani 1 1 d . . .
C12 C 1.0867(6) 0.9225(4) 0.1075(3) 0.0395(16) Uani 1 1 d . . .
H12 H 1.0966 0.8758 0.1252 0.047 Uiso 1 1 calc R . .
C13 C 1.1907(7) 0.9466(5) 0.0762(3) 0.055(2) Uani 1 1 d . . .
H13 H 1.2712 0.9157 0.0723 0.066 Uiso 1 1 calc R . .
C14 C 1.1795(9) 1.0153(6) 0.0503(3) 0.067(3) Uani 1 1 d . . .
H14 H 1.2506 1.0311 0.0285 0.080 Uiso 1 1 calc R . .
C15 C 1.0630(9) 1.0600(5) 0.0569(3) 0.068(3) Uani 1 1 d . . .
H15 H 1.0546 1.1075 0.0400 0.082 Uiso 1 1 calc R . .
C16 C 0.9574(7) 1.0361(4) 0.0881(3) 0.0431(17) Uani 1 1 d . . .
H16 H 0.8779 1.0676 0.0924 0.052 Uiso 1 1 calc R . .
C17 C 0.7617(5) 0.8444(3) 0.0806(2) 0.0200(11) Uani 1 1 d . . .
C18 C 0.6444(6) 0.8449(3) 0.04349(19) 0.0221(12) Uani 1 1 d . . .
H18A H 0.6304 0.8966 0.0293 0.026 Uiso 1 1 calc R . .
H18B H 0.5567 0.8283 0.0590 0.026 Uiso 1 1 calc R . .
C19 C 0.6860(6) 0.7897(3) 0.0036(2) 0.0223(12) Uani 1 1 d . . .
C20 C 0.8133(6) 0.7604(3) 0.0169(2) 0.0220(12) Uani 1 1 d . . .
C21 C 0.8623(5) 0.7959(3) 0.0642(2) 0.0213(11) Uani 1 1 d . . .
H21 H 0.9501 0.7866 0.0807 0.026 Uiso 1 1 calc R . .
C22 C 0.6005(6) 0.7769(3) -0.0424(2) 0.0236(12) Uani 1 1 d . . .
C23 C 0.4560(6) 0.7693(3) -0.0415(2) 0.0300(13) Uani 1 1 d . . .
H23 H 0.4099 0.7733 -0.0106 0.036 Uiso 1 1 calc R . .
C24 C 0.3785(7) 0.7557(3) -0.0856(3) 0.0368(16) Uani 1 1 d . . .
H24 H 0.2797 0.7507 -0.0845 0.044 Uiso 1 1 calc R . .
C25 C 0.4427(8) 0.7493(3) -0.1307(3) 0.0420(17) Uani 1 1 d . . .
H25 H 0.3893 0.7383 -0.1605 0.050 Uiso 1 1 calc R . .
C26 C 0.5853(7) 0.7592(3) -0.1323(2) 0.0374(15) Uani 1 1 d . . .
H26 H 0.6302 0.7562 -0.1635 0.045 Uiso 1 1 calc R . .
C27 C 0.6636(7) 0.7732(3) -0.0889(2) 0.0314(14) Uani 1 1 d . . .
H27 H 0.7617 0.7805 -0.0906 0.038 Uiso 1 1 calc R . .
C28 C 0.8930(5) 0.6985(3) -0.0069(2) 0.0213(11) Uani 1 1 d . . .
C29 C 0.8257(6) 0.6337(3) -0.0258(2) 0.0233(12) Uani 1 1 d . . .
H29 H 0.7264 0.6310 -0.0259 0.028 Uiso 1 1 calc R . .
C30 C 0.9008(6) 0.5730(3) -0.0443(2) 0.0265(13) Uani 1 1 d . . .
H30 H 0.8530 0.5292 -0.0570 0.032 Uiso 1 1 calc R . .
C31 C 1.0456(6) 0.5762(3) -0.0445(2) 0.0322(14) Uani 1 1 d . . .
H31 H 1.0973 0.5350 -0.0578 0.039 Uiso 1 1 calc R . .
C32 C 1.1142(6) 0.6393(4) -0.0252(2) 0.0365(15) Uani 1 1 d . . .
H32 H 1.2135 0.6411 -0.0246 0.044 Uiso 1 1 calc R . .
C33 C 1.0392(6) 0.7002(3) -0.0067(2) 0.0339(15) Uani 1 1 d . . .
H33 H 1.0877 0.7436 0.0062 0.041 Uiso 1 1 calc R . .
C34 C 0.5663(5) 0.7925(3) 0.15824(19) 0.0195(11) Uani 1 1 d . . .
C35 C 0.5972(6) 0.7247(3) 0.1369(2) 0.0235(12) Uani 1 1 d . . .
H35 H 0.6865 0.7111 0.1251 0.028 Uiso 1 1 calc R . .
C36 C 0.4736(5) 0.6754(3) 0.1346(2) 0.0210(11) Uani 1 1 d . A .
C37 C 0.3662(5) 0.7137(3) 0.1542(2) 0.0234(12) Uani 1 1 d D . .
C38 C 0.4157(5) 0.7913(3) 0.1711(2) 0.0241(12) Uani 1 1 d . A .
H38A H 0.3631 0.8321 0.1531 0.029 Uiso 1 1 calc R . .
H38B H 0.4048 0.7979 0.2076 0.029 Uiso 1 1 calc R . .
C39 C 0.4796(5) 0.5963(3) 0.1147(2) 0.0205(11) Uani 1 1 d . . .
C40 C 0.5646(6) 0.5805(3) 0.0744(2) 0.0243(12) Uani 1 1 d . A .
H40 H 0.6140 0.6207 0.0591 0.029 Uiso 1 1 calc R . .
C41 C 0.5778(6) 0.5067(3) 0.0566(2) 0.0303(13) Uani 1 1 d . . .
H41 H 0.6352 0.4967 0.0290 0.036 Uiso 1 1 calc R A .
C42 C 0.5071(6) 0.4476(3) 0.0791(2) 0.0317(14) Uani 1 1 d . A .
H42 H 0.5167 0.3970 0.0672 0.038 Uiso 1 1 calc R . .
C43 C 0.4224(6) 0.4628(3) 0.1191(2) 0.0277(13) Uani 1 1 d . . .
H43 H 0.3734 0.4223 0.1344 0.033 Uiso 1 1 calc R A .
C44 C 0.4084(6) 0.5362(3) 0.1369(2) 0.0263(13) Uani 1 1 d . A .
H44 H 0.3502 0.5458 0.1644 0.032 Uiso 1 1 calc R . .
C45 C 0.2192(4) 0.6883(3) 0.1652(3) 0.016(2) Uani 0.584(19) 1 d PGDU A 1
C46 C 0.1375(5) 0.6528(2) 0.1280(3) 0.024(3) Uani 0.584(19) 1 d PGU A 1
H46 H 0.1754 0.6426 0.0963 0.029 Uiso 0.584(19) 1 calc PR A 1
C47 C 0.0005(5) 0.6321(3) 0.1374(4) 0.031(3) Uani 0.584(19) 1 d PGU A 1
H47 H -0.0553 0.6078 0.1120 0.037 Uiso 0.584(19) 1 calc PR A 1
C48 C -0.0549(4) 0.6470(3) 0.1839(4) 0.028(3) Uani 0.584(19) 1 d PGU A 1
H48 H -0.1486 0.6329 0.1903 0.033 Uiso 0.584(19) 1 calc PR A 1
C49 C 0.0267(6) 0.6826(3) 0.2210(4) 0.040(3) Uani 0.584(19) 1 d PGU A 1
H49 H -0.0111 0.6927 0.2528 0.048 Uiso 0.584(19) 1 calc PR A 1
C50 C 0.1638(6) 0.7032(3) 0.2117(3) 0.030(3) Uani 0.584(19) 1 d PGU A 1
H50 H 0.2195 0.7275 0.2371 0.036 Uiso 0.584(19) 1 calc PR A 1
C45' C 0.2182(4) 0.6911(3) 0.1500(3) 0.032(5) Uani 0.416(19) 1 d PGDU A 2
C46' C 0.1555(6) 0.6500(3) 0.1109(3) 0.050(6) Uani 0.416(19) 1 d PGU A 2
H46' H 0.2063 0.6390 0.0818 0.060 Uiso 0.416(19) 1 calc PR A 2
C47' C 0.0182(6) 0.6249(3) 0.1144(3) 0.056(6) Uani 0.416(19) 1 d PGU A 2
H47' H -0.0247 0.5968 0.0876 0.067 Uiso 0.416(19) 1 calc PR A 2
C48' C -0.0563(4) 0.6410(3) 0.1570(4) 0.059(6) Uani 0.416(19) 1 d PGU A 2
H48' H -0.1501 0.6239 0.1593 0.070 Uiso 0.416(19) 1 calc PR A 2
C49' C 0.0065(5) 0.6822(3) 0.1961(4) 0.069(7) Uani 0.416(19) 1 d PGU A 2
H49' H -0.0444 0.6932 0.2252 0.083 Uiso 0.416(19) 1 calc PR A 2
C50' C 0.1438(5) 0.7072(2) 0.1926(3) 0.048(5) Uani 0.416(19) 1 d PGU A 2
H50' H 0.1867 0.7354 0.2194 0.058 Uiso 0.416(19) 1 calc PR A 2
C51 C 0.5982(5) 0.8725(3) 0.25816(19) 0.0200(11) Uani 1 1 d . . .
C52 C 0.6144(6) 0.7988(3) 0.2780(2) 0.0282(13) Uani 1 1 d . . .
H52 H 0.6749 0.7636 0.2625 0.034 Uiso 1 1 calc R . .
C53 C 0.5430(7) 0.7769(4) 0.3200(2) 0.0360(15) Uani 1 1 d . . .
H53 H 0.5544 0.7268 0.3330 0.043 Uiso 1 1 calc R . .
C54 C 0.4560(7) 0.8273(4) 0.3430(3) 0.0428(17) Uani 1 1 d . . .
H54 H 0.4077 0.8120 0.3719 0.051 Uiso 1 1 calc R . .
C55 C 0.4383(6) 0.9006(4) 0.3241(2) 0.0394(16) Uani 1 1 d . . .
H55 H 0.3770 0.9353 0.3396 0.047 Uiso 1 1 calc R . .
C56 C 0.5103(6) 0.9224(3) 0.2827(2) 0.0262(13) Uani 1 1 d . . .
H56 H 0.4998 0.9730 0.2705 0.031 Uiso 1 1 calc R . .

loop_
_atom_site_aniso_label
_atom_site_aniso_U_11
_atom_site_aniso_U_22
_atom_site_aniso_U_33
_atom_site_aniso_U_23
_atom_site_aniso_U_13
_atom_site_aniso_U_12
Ru1 0.0241(2) 0.0164(2) 0.0178(2) -0.00116(17) -0.00148(17) 0.00045(17)
Ru2 0.0229(2) 0.0194(2) 0.0173(2) -0.00197(17) -0.00157(17) -0.00047(17)
O1 0.069(3) 0.033(2) 0.023(3) 0.0061(19) -0.013(2) 0.006(2)
O2 0.030(3) 0.076(4) 0.049(3) -0.009(3) 0.001(2) 0.015(2)
O3 0.062(3) 0.019(2) 0.053(3) -0.009(2) -0.023(2) 0.006(2)
O4 0.033(2) 0.055(3) 0.022(2) -0.012(2) -0.0051(18) 0.006(2)
O5 0.032(3) 0.036(3) 0.062(4) -0.001(2) -0.005(2) -0.012(2)
O6 0.060(3) 0.054(3) 0.047(3) 0.004(2) -0.008(3) 0.031(3)
C1 0.038(4) 0.021(3) 0.032(4) -0.004(3) 0.000(3) 0.002(2)
C2 0.037(4) 0.034(3) 0.028(4) -0.004(3) -0.006(3) 0.006(3)
C3 0.034(4) 0.035(4) 0.030(4) 0.001(3) -0.002(3) 0.006(3)
C4 0.020(3) 0.029(3) 0.028(3) 0.000(3) -0.012(2) 0.002(2)
C5 0.032(3) 0.032(3) 0.025(3) -0.005(3) -0.003(2) 0.003(3)
C6 0.042(4) 0.027(3) 0.022(3) -0.003(2) 0.004(3) -0.002(3)
C7 0.020(3) 0.021(3) 0.019(3) 0.003(2) 0.000(2) 0.001(2)
C8 0.023(3) 0.017(3) 0.018(3) 0.001(2) 0.004(2) 0.005(2)
C9 0.024(3) 0.015(2) 0.017(3) -0.002(2) 0.003(2) 0.000(2)
C10 0.018(3) 0.020(3) 0.012(3) -0.001(2) 0.0014(19) 0.003(2)
C11 0.032(3) 0.037(3) 0.014(3) -0.002(2) 0.000(2) -0.013(3)
C12 0.030(4) 0.052(4) 0.036(4) -0.008(3) 0.008(3) -0.014(3)
C13 0.032(4) 0.096(6) 0.038(5) -0.012(4) 0.008(3) -0.018(4)
C14 0.054(5) 0.116(8) 0.031(4) 0.010(5) 0.008(4) -0.048(5)
C15 0.072(6) 0.083(6) 0.049(5) 0.028(5) -0.001(4) -0.044(5)
C16 0.044(4) 0.045(4) 0.040(4) 0.013(3) -0.001(3) -0.016(3)
C17 0.019(3) 0.025(3) 0.016(3) 0.001(2) 0.003(2) -0.002(2)
C18 0.031(3) 0.021(3) 0.014(3) -0.001(2) 0.006(2) 0.000(2)
C19 0.030(3) 0.021(3) 0.017(3) -0.001(2) 0.007(2) -0.001(2)
C20 0.029(3) 0.019(3) 0.018(3) -0.003(2) 0.009(2) -0.004(2)
C21 0.021(3) 0.025(3) 0.018(3) -0.002(2) 0.003(2) -0.006(2)
C22 0.031(3) 0.018(3) 0.022(3) 0.002(2) -0.003(2) 0.005(2)
C23 0.033(3) 0.028(3) 0.029(4) -0.001(3) 0.000(3) 0.000(2)
C24 0.038(4) 0.025(3) 0.046(4) 0.001(3) -0.018(3) 0.000(3)
C25 0.068(5) 0.030(3) 0.026(4) 0.002(3) -0.023(3) 0.005(3)
C26 0.053(4) 0.039(4) 0.021(3) -0.004(3) -0.003(3) 0.006(3)
C27 0.038(4) 0.036(3) 0.020(3) 0.000(3) 0.000(3) 0.003(3)
C28 0.022(3) 0.028(3) 0.014(3) 0.001(2) 0.006(2) 0.001(2)
C29 0.025(3) 0.030(3) 0.015(3) -0.002(2) 0.005(2) -0.001(2)
C30 0.035(3) 0.022(3) 0.023(3) 0.003(2) 0.003(2) 0.002(2)
C31 0.036(4) 0.032(3) 0.029(4) -0.003(3) 0.005(3) 0.012(3)
C32 0.023(3) 0.047(4) 0.039(4) -0.008(3) 0.007(3) 0.004(3)
C33 0.028(3) 0.038(3) 0.037(4) -0.010(3) 0.008(3) -0.005(3)
C34 0.023(3) 0.021(3) 0.014(3) 0.000(2) 0.006(2) 0.002(2)
C35 0.025(3) 0.022(3) 0.024(3) 0.002(2) 0.002(2) -0.002(2)
C36 0.024(3) 0.021(3) 0.018(3) 0.000(2) 0.001(2) -0.004(2)
C37 0.022(3) 0.019(3) 0.029(3) 0.001(2) 0.002(2) -0.003(2)
C38 0.025(3) 0.024(3) 0.024(3) -0.001(2) 0.003(2) -0.001(2)
C39 0.022(3) 0.022(3) 0.017(3) 0.001(2) -0.004(2) 0.002(2)
C40 0.030(3) 0.023(3) 0.020(3) 0.001(2) -0.002(2) -0.002(2)
C41 0.031(3) 0.036(3) 0.024(3) -0.008(3) -0.003(2) 0.005(3)
C42 0.036(4) 0.022(3) 0.037(4) -0.009(3) -0.009(3) 0.003(2)
C43 0.026(3) 0.024(3) 0.032(4) -0.001(2) -0.009(2) -0.002(2)
C44 0.026(3) 0.021(3) 0.031(3) -0.002(2) -0.003(2) -0.006(2)
C45 0.016(5) 0.011(5) 0.022(5) 0.000(3) -0.003(3) -0.002(4)
C46 0.026(5) 0.021(5) 0.025(6) -0.002(4) -0.003(4) -0.002(4)
C47 0.039(6) 0.023(5) 0.029(6) 0.004(4) 0.003(5) -0.005(4)
C48 0.028(5) 0.027(5) 0.028(6) -0.006(4) -0.004(4) -0.001(4)
C49 0.029(6) 0.049(6) 0.045(7) -0.008(5) 0.027(5) -0.010(5)
C50 0.025(5) 0.037(6) 0.029(6) -0.011(4) 0.011(4) -0.010(4)
C45' 0.036(8) 0.030(8) 0.029(7) 0.011(6) -0.005(6) 0.002(6)
C46' 0.043(9) 0.047(9) 0.058(9) 0.005(7) -0.013(7) -0.001(7)
C47' 0.051(9) 0.042(8) 0.074(10) -0.004(7) -0.013(7) 0.008(7)
C48' 0.055(9) 0.050(9) 0.070(11) 0.017(8) 0.001(8) -0.005(7)
C49' 0.059(10) 0.071(10) 0.077(11) 0.014(8) 0.018(8) 0.002(8)
C50' 0.045(8) 0.049(8) 0.051(9) 0.010(7) 0.008(7) -0.004(7)
C51 0.019(3) 0.029(3) 0.012(3) -0.004(2) 0.004(2) -0.004(2)
C52 0.038(3) 0.026(3) 0.021(3) 0.001(2) 0.006(3) 0.001(2)
C53 0.055(4) 0.031(3) 0.022(3) 0.006(3) 0.009(3) -0.008(3)
C54 0.048(4) 0.050(4) 0.031(4) 0.000(3) 0.016(3) -0.011(3)
C55 0.031(4) 0.051(4) 0.036(4) -0.010(3) 0.014(3) 0.002(3)
C56 0.030(3) 0.029(3) 0.021(3) -0.006(2) 0.006(2) 0.000(2)

loop_
_atom_type_symbol
_atom_type_description
_atom_type_scat_dispersion_real
_atom_type_scat_dispersion_imag
_atom_type_scat_source
C C 0.0033 0.0016 'International Tables Vol C Tables 4.2.6.8 and 6.1.1.4'
H H 0.0000 0.0000 'International Tables Vol C Tables 4.2.6.8 and 6.1.1.4'
O O 0.0106 0.0060 'International Tables Vol C Tables 4.2.6.8 and 6.1.1.4'
Ru Ru -1.2594 0.8363 'International Tables Vol C Tables 4.2.6.8 and 6.1.1.4'

loop_
_geom_angle_atom_site_label_1
_geom_angle_atom_site_label_2
_geom_angle_atom_site_label_3
_geom_angle
C3 Ru1 C2 94.6(3)
C3 Ru1 C1 99.3(2)
C2 Ru1 C1 89.4(3)
C3 Ru1 C10 102.9(2)
C2 Ru1 C10 95.4(2)
C1 Ru1 C10 156.8(2)
C3 Ru1 C7 94.4(2)
C2 Ru1 C7 165.3(2)
C1 Ru1 C7 100.6(2)
C10 Ru1 C7 71.23(18)
C3 Ru1 C9 137.4(2)
C2 Ru1 C9 101.5(2)
C1 Ru1 C9 119.8(2)
C10 Ru1 C9 36.98(18)
C7 Ru1 C9 64.16(18)
C3 Ru1 C8 130.4(2)
C2 Ru1 C8 132.6(2)
C1 Ru1 C8 95.9(2)
C10 Ru1 C8 64.37(18)
C7 Ru1 C8 36.20(18)
C9 Ru1 C8 36.92(17)
C3 Ru1 Ru2 65.20(18)
C2 Ru1 Ru2 126.59(19)
C1 Ru1 Ru2 140.21(18)
C10 Ru1 Ru2 48.83(13)
C7 Ru1 Ru2 48.58(14)
C9 Ru1 Ru2 73.62(14)
C8 Ru1 Ru2 73.04(14)
C6 Ru2 C5 93.0(2)
C6 Ru2 C4 92.5(2)
C5 Ru2 C4 94.0(2)
C6 Ru2 C7 97.3(2)
C5 Ru2 C7 95.4(2)
C4 Ru2 C7 166.0(2)
C6 Ru2 C10 98.7(2)
C5 Ru2 C10 167.0(2)
C4 Ru2 C10 91.1(2)
C7 Ru2 C10 77.64(19)
C6 Ru2 C3 173.5(2)
C5 Ru2 C3 80.8(2)
C4 Ru2 C3 89.9(2)
C7 Ru2 C3 81.5(2)
C10 Ru2 C3 87.31(19)
C6 Ru2 Ru1 141.27(18)
C5 Ru2 Ru1 113.53(18)
C4 Ru2 Ru1 112.16(15)
C7 Ru2 Ru1 54.42(14)
C10 Ru2 Ru1 53.52(14)
C3 Ru2 Ru1 42.11(14)
O1 C1 Ru1 178.9(6)
O2 C2 Ru1 178.1(6)
O3 C3 Ru1 165.1(5)
O3 C3 Ru2 122.2(5)
Ru1 C3 Ru2 72.69(19)
O4 C4 Ru2 174.9(5)
O5 C5 Ru2 178.9(6)
O6 C6 Ru2 178.7(6)
C8 C7 C11 119.7(5)
C8 C7 Ru2 116.4(4)
C11 C7 Ru2 123.0(4)
C8 C7 Ru1 73.2(3)
C11 C7 Ru1 128.1(4)
Ru2 C7 Ru1 76.99(17)
C7 C8 C9 114.6(5)
C7 C8 C17 125.1(5)
C9 C8 C17 120.2(5)
C7 C8 Ru1 70.6(3)
C9 C8 Ru1 70.9(3)
C17 C8 Ru1 127.8(4)
C10 C9 C8 113.8(4)
C10 C9 C34 124.6(4)
C8 C9 C34 121.5(5)
C10 C9 Ru1 69.7(3)
C8 C9 Ru1 72.2(3)
C34 C9 Ru1 130.2(4)
C9 C10 C51 120.3(5)
C9 C10 Ru2 116.3(3)
C51 C10 Ru2 121.9(4)
C9 C10 Ru1 73.4(3)
C51 C10 Ru1 129.9(4)
Ru2 C10 Ru1 77.65(16)
C16 C11 C12 119.2(6)
C16 C11 C7 123.0(6)
C12 C11 C7 117.8(5)
C13 C12 C11 119.7(7)
C13 C12 H12 120.1
C11 C12 H12 120.1
C12 C13 C14 121.2(8)
C12 C13 H13 119.4
C14 C13 H13 119.4
C15 C14 C13 118.6(7)
C15 C14 H14 120.7
C13 C14 H14 120.7
C14 C15 C16 120.6(8)
C14 C15 H15 119.7
C16 C15 H15 119.7
C11 C16 C15 120.6(7)
C11 C16 H16 119.7
C15 C16 H16 119.7
C21 C17 C18 108.4(5)
C21 C17 C8 124.5(5)
C18 C17 C8 126.5(4)
C17 C18 C19 105.0(4)
C17 C18 H18A 110.7
C19 C18 H18A 110.7
C17 C18 H18B 110.7
C19 C18 H18B 110.7
H18A C18 H18B 108.8
C20 C19 C22 129.1(5)
C20 C19 C18 108.3(5)
C22 C19 C18 122.5(5)
C19 C20 C21 108.8(5)
C19 C20 C28 129.3(5)
C21 C20 C28 121.7(5)
C17 C21 C20 109.4(5)
C17 C21 H21 125.3
C20 C21 H21 125.3
C23 C22 C27 118.0(5)
C23 C22 C19 121.7(5)
C27 C22 C19 120.2(5)
C22 C23 C24 120.2(6)
C22 C23 H23 119.9
C24 C23 H23 119.9
C25 C24 C23 121.0(6)
C25 C24 H24 119.5
C23 C24 H24 119.5
C24 C25 C26 119.2(6)
C24 C25 H25 120.4
C26 C25 H25 120.4
C25 C26 C27 120.5(6)
C25 C26 H26 119.7
C27 C26 H26 119.7
C26 C27 C22 121.0(6)
C26 C27 H27 119.5
C22 C27 H27 119.5
C29 C28 C33 118.0(5)
C29 C28 C20 121.0(5)
C33 C28 C20 120.7(5)
C30 C29 C28 121.2(5)
C30 C29 H29 119.4
C28 C29 H29 119.4
C29 C30 C31 120.0(5)
C29 C30 H30 120.0
C31 C30 H30 120.0
C32 C31 C30 119.6(5)
C32 C31 H31 120.2
C30 C31 H31 120.2
C31 C32 C33 120.5(6)
C31 C32 H32 119.8
C33 C32 H32 119.8
C32 C33 C28 120.7(6)
C32 C33 H33 119.7
C28 C33 H33 119.7
C35 C34 C9 126.1(5)
C35 C34 C38 108.0(5)
C9 C34 C38 125.9(4)
C34 C35 C36 110.5(5)
C34 C35 H35 124.8
C36 C35 H35 124.8
C37 C36 C35 108.2(5)
C37 C36 C39 130.0(5)
C35 C36 C39 121.8(5)
C36 C37 C45' 125.4(5)
C36 C37 C38 109.3(4)
C45' C37 C38 124.0(4)
C36 C37 C45 130.8(5)
C45' C37 C45 15.63(5)
C38 C37 C45 119.6(4)
C34 C38 C37 103.9(4)
C34 C38 H38A 111.0
C37 C38 H38A 111.0
C34 C38 H38B 111.0
C37 C38 H38B 111.0
H38A C38 H38B 109.0
C40 C39 C44 118.7(5)
C40 C39 C36 119.4(5)
C44 C39 C36 121.9(5)
C41 C40 C39 120.8(5)
C41 C40 H40 119.6
C39 C40 H40 119.6
C42 C41 C40 119.9(6)
C42 C41 H41 120.1
C40 C41 H41 120.1
C41 C42 C43 119.8(5)
C41 C42 H42 120.1
C43 C42 H42 120.1
C44 C43 C42 120.6(5)
C44 C43 H43 119.7
C42 C43 H43 119.7
C43 C44 C39 120.2(5)
C43 C44 H44 119.9
C39 C44 H44 119.9
C46 C45 C50 120.0
C46 C45 C37 119.9(4)
C50 C45 C37 120.1(4)
C45 C46 C47 120.0
C45 C46 H46 120.0
C47 C46 H46 120.0
C46 C47 C48 120.0
C46 C47 H47 120.0
C48 C47 H47 120.0
C47 C48 C49 120.0
C47 C48 H48 120.0
C49 C48 H48 120.0
C50 C49 C48 120.0
C50 C49 H49 120.0
C48 C49 H49 120.0
C49 C50 C45 120.0
C49 C50 H50 120.0
C45 C50 H50 120.0
C46' C45' C50' 120.0
C46' C45' C37 126.1(4)
C50' C45' C37 113.6(4)
C45' C46' C47' 120.0
C45' C46' H46' 120.0
C47' C46' H46' 120.0
C48' C47' C46' 120.0
C48' C47' H47' 120.0
C46' C47' H47' 120.0
C49' C48' C47' 120.0
C49' C48' H48' 120.0
C47' C48' H48' 120.0
C48' C49' C50' 120.0
C48' C49' H49' 120.0
C50' C49' H49' 120.0
C49' C50' C45' 120.0
C49' C50' H50' 120.0
C45' C50' H50' 120.0
C56 C51 C52 117.5(5)
C56 C51 C10 123.0(5)
C52 C51 C10 119.3(5)
C53 C52 C51 120.6(5)
C53 C52 H52 119.7
C51 C52 H52 119.7
C54 C53 C52 120.3(6)
C54 C53 H53 119.8
C52 C53 H53 119.8
C53 C54 C55 120.1(6)
C53 C54 H54 119.9
C55 C54 H54 119.9
C56 C55 C54 119.4(6)
C56 C55 H55 120.3
C54 C55 H55 120.3
C55 C56 C51 122.0(6)
C55 C56 H56 119.0
C51 C56 H56 119.0

loop_
_geom_bond_atom_site_label_1
_geom_bond_atom_site_label_2
_geom_bond_distance
Ru1 C3 1.909(6)
Ru1 C2 1.913(6)
Ru1 C1 1.921(6)
Ru1 C10 2.238(5)
Ru1 C7 2.269(5)
Ru1 C9 2.287(5)
Ru1 C8 2.304(5)
Ru1 Ru2 2.7185(7)
Ru2 C6 1.878(6)
Ru2 C5 1.959(6)
Ru2 C4 1.963(6)
Ru2 C7 2.092(5)
Ru2 C10 2.095(5)
Ru2 C3 2.585(6)
O1 C1 1.137(7)
O2 C2 1.139(7)
O3 C3 1.153(7)
O4 C4 1.139(7)
O5 C5 1.140(7)
O6 C6 1.137(7)
C7 C8 1.421(7)
C7 C11 1.506(7)
C8 C9 1.454(7)
C8 C17 1.484(7)
C9 C10 1.436(7)
C9 C34 1.481(7)
C10 C51 1.472(7)
C11 C16 1.379(8)
C11 C12 1.395(8)
C12 C13 1.386(9)
C12 H12 0.9500
C13 C14 1.392(12)
C13 H13 0.9500
C14 C15 1.378(12)
C14 H14 0.9500
C15 C16 1.394(9)
C15 H15 0.9500
C16 H16 0.9500
C17 C21 1.367(7)
C17 C18 1.473(7)
C18 C19 1.502(7)
C18 H18A 0.9900
C18 H18B 0.9900
C19 C20 1.358(8)
C19 C22 1.471(7)
C20 C21 1.468(7)
C20 C28 1.483(7)
C21 H21 0.9500
C22 C23 1.390(8)
C22 C27 1.398(8)
C23 C24 1.392(8)
C23 H23 0.9500
C24 C25 1.375(9)
C24 H24 0.9500
C25 C26 1.376(9)
C25 H25 0.9500
C26 C27 1.382(8)
C26 H26 0.9500
C27 H27 0.9500
C28 C29 1.393(7)
C28 C33 1.398(7)
C29 C30 1.385(7)
C29 H29 0.9500
C30 C31 1.386(8)
C30 H30 0.9500
C31 C32 1.379(8)
C31 H31 0.9500
C32 C33 1.387(8)
C32 H32 0.9500
C33 H33 0.9500
C34 C35 1.355(7)
C34 C38 1.491(7)
C35 C36 1.464(7)
C35 H35 0.9500
C36 C37 1.348(7)
C36 C39 1.488(7)
C37 C45' 1.470(5)
C37 C38 1.505(7)
C37 C45 1.513(5)
C38 H38A 0.9900
C38 H38B 0.9900
C39 C40 1.397(7)
C39 C44 1.398(7)
C40 C41 1.386(7)
C40 H40 0.9500
C41 C42 1.385(8)
C41 H41 0.9500
C42 C43 1.386(8)
C42 H42 0.9500
C43 C44 1.382(7)
C43 H43 0.9500
C44 H44 0.9500
C45 C46 1.3900
C45 C50 1.3900
C46 C47 1.3900
C46 H46 0.9500
C47 C48 1.3900
C47 H47 0.9500
C48 C49 1.3900
C48 H48 0.9500
C49 C50 1.3900
C49 H49 0.9500
C50 H50 0.9500
C45' C46' 1.3900
C45' C50' 1.3901
C46' C47' 1.3900
C46' H46' 0.9500
C47' C48' 1.3900
C47' H47' 0.9500
C48' C49' 1.3899
C48' H48' 0.9500
C49' C50' 1.3900
C49' H49' 0.9500
C50' H50' 0.9500
C51 C56 1.392(7)
C51 C52 1.405(7)
C52 C53 1.386(8)
C52 H52 0.9500
C53 C54 1.372(9)
C53 H53 0.9500
C54 C55 1.390(9)
C54 H54 0.9500
C55 C56 1.373(8)
C55 H55 0.9500
C56 H56 0.9500

loop_
_geom_torsion_atom_site_label_1
_geom_torsion_atom_site_label_2
_geom_torsion_atom_site_label_3
_geom_torsion_atom_site_label_4
_geom_torsion
C3 Ru1 Ru2 C6 -171.4(3)
C2 Ru1 Ru2 C6 112.1(4)
C1 Ru1 Ru2 C6 -97.4(4)
C10 Ru1 Ru2 C6 51.7(3)
C7 Ru1 Ru2 C6 -50.0(3)
C9 Ru1 Ru2 C6 19.8(3)
C8 Ru1 Ru2 C6 -18.8(3)
C3 Ru1 Ru2 C5 -42.1(3)
C2 Ru1 Ru2 C5 -118.6(3)
C1 Ru1 Ru2 C5 31.9(3)
C10 Ru1 Ru2 C5 -179.0(2)
C7 Ru1 Ru2 C5 79.3(2)
C9 Ru1 Ru2 C5 149.1(2)
C8 Ru1 Ru2 C5 110.5(2)
C3 Ru1 Ru2 C4 63.0(3)
C2 Ru1 Ru2 C4 -13.5(3)
C1 Ru1 Ru2 C4 137.0(3)
C10 Ru1 Ru2 C4 -74.0(2)
C7 Ru1 Ru2 C4 -175.6(2)
C9 Ru1 Ru2 C4 -105.8(2)
C8 Ru1 Ru2 C4 -144.4(2)
C3 Ru1 Ru2 C7 -121.4(3)
C2 Ru1 Ru2 C7 162.1(3)
C1 Ru1 Ru2 C7 -47.5(3)
C10 Ru1 Ru2 C7 101.6(2)
C9 Ru1 Ru2 C7 69.7(2)
C8 Ru1 Ru2 C7 31.1(2)
C3 Ru1 Ru2 C10 137.0(3)
C2 Ru1 Ru2 C10 60.5(3)
C1 Ru1 Ru2 C10 -149.1(3)
C7 Ru1 Ru2 C10 -101.6(2)
C9 Ru1 Ru2 C10 -31.9(2)
C8 Ru1 Ru2 C10 -70.5(2)
C2 Ru1 Ru2 C3 -76.5(3)
C1 Ru1 Ru2 C3 73.9(3)
C10 Ru1 Ru2 C3 -137.0(3)
C7 Ru1 Ru2 C3 121.4(3)
C9 Ru1 Ru2 C3 -168.9(2)
C8 Ru1 Ru2 C3 152.5(2)
C3 Ru1 C1 O1 -153(31)
C2 Ru1 C1 O1 -58(31)
C10 Ru1 C1 O1 44(32)
C7 Ru1 C1 O1 111(31)
C9 Ru1 C1 O1 45(31)
C8 Ru1 C1 O1 75(31)
Ru2 Ru1 C1 O1 145(31)
C3 Ru1 C2 O2 -45(18)
C1 Ru1 C2 O2 -145(18)
C10 Ru1 C2 O2 58(18)
C7 Ru1 C2 O2 82(18)
C9 Ru1 C2 O2 95(18)
C8 Ru1 C2 O2 118(18)
Ru2 Ru1 C2 O2 17(18)
C2 Ru1 C3 O3 -55(2)
C1 Ru1 C3 O3 35(2)
C10 Ru1 C3 O3 -152(2)
C7 Ru1 C3 O3 137(2)
C9 Ru1 C3 O3 -167(2)
C8 Ru1 C3 O3 141(2)
Ru2 Ru1 C3 O3 177(2)
C2 Ru1 C3 Ru2 128.4(2)
C1 Ru1 C3 Ru2 -141.45(19)
C10 Ru1 C3 Ru2 31.80(18)
C7 Ru1 C3 Ru2 -39.94(16)
C9 Ru1 C3 Ru2 15.9(3)
C8 Ru1 C3 Ru2 -35.4(3)
C6 Ru2 C3 O3 -55(2)
C5 Ru2 C3 O3 -37.4(6)
C4 Ru2 C3 O3 56.6(6)
C7 Ru2 C3 O3 -134.4(6)
C10 Ru2 C3 O3 147.7(6)
Ru1 Ru2 C3 O3 -179.0(7)
C6 Ru2 C3 Ru1 124(2)
C5 Ru2 C3 Ru1 141.5(2)
C4 Ru2 C3 Ru1 -124.4(2)
C7 Ru2 C3 Ru1 44.6(2)
C10 Ru2 C3 Ru1 -33.3(2)
C6 Ru2 C4 O4 -82(6)
C5 Ru2 C4 O4 -175(6)
C7 Ru2 C4 O4 52(6)
C10 Ru2 C4 O4 17(6)
C3 Ru2 C4 O4 104(6)
Ru1 Ru2 C4 O4 67(6)
C6 Ru2 C5 O5 -123(34)
C4 Ru2 C5 O5 -31(34)
C7 Ru2 C5 O5 139(34)
C10 Ru2 C5 O5 82(34)
C3 Ru2 C5 O5 59(34)
Ru1 Ru2 C5 O5 86(34)
C5 Ru2 C6 O6 48(29)
C4 Ru2 C6 O6 -46(29)
C7 Ru2 C6 O6 144(29)
C10 Ru2 C6 O6 -137(29)
C3 Ru2 C6 O6 65(29)
Ru1 Ru2 C6 O6 -177(100)
C6 Ru2 C7 C8 87.6(4)
C5 Ru2 C7 C8 -178.7(4)
C4 Ru2 C7 C8 -46.3(11)
C10 Ru2 C7 C8 -9.8(4)
C3 Ru2 C7 C8 -98.9(4)
Ru1 Ru2 C7 C8 -63.6(3)
C6 Ru2 C7 C11 -81.6(5)
C5 Ru2 C7 C11 12.1(5)
C4 Ru2 C7 C11 144.5(8)
C10 Ru2 C7 C11 -179.0(5)
C3 Ru2 C7 C11 91.9(5)
Ru1 Ru2 C7 C11 127.2(5)
C6 Ru2 C7 Ru1 151.1(2)
C5 Ru2 C7 Ru1 -115.17(19)
C4 Ru2 C7 Ru1 17.2(9)
C10 Ru2 C7 Ru1 53.74(16)
C3 Ru2 C7 Ru1 -35.35(16)
C3 Ru1 C7 C8 174.1(3)
C2 Ru1 C7 C8 46.4(10)
C1 Ru1 C7 C8 -85.5(3)
C10 Ru1 C7 C8 72.0(3)
C9 Ru1 C7 C8 32.6(3)
Ru2 Ru1 C7 C8 123.1(3)
C3 Ru1 C7 C11 -71.0(5)
C2 Ru1 C7 C11 161.3(8)
C1 Ru1 C7 C11 29.4(5)
C10 Ru1 C7 C11 -173.1(5)
C9 Ru1 C7 C11 147.5(5)
C8 Ru1 C7 C11 114.9(6)
Ru2 Ru1 C7 C11 -122.0(5)
C3 Ru1 C7 Ru2 51.0(2)
C2 Ru1 C7 Ru2 -76.7(9)
C1 Ru1 C7 Ru2 151.33(19)
C10 Ru1 C7 Ru2 -51.14(16)
C9 Ru1 C7 Ru2 -90.5(2)
C8 Ru1 C7 Ru2 -123.1(3)
C11 C7 C8 C9 178.2(5)
Ru2 C7 C8 C9 8.6(6)
Ru1 C7 C8 C9 -57.1(4)
C11 C7 C8 C17 -1.7(8)
Ru2 C7 C8 C17 -171.3(4)
Ru1 C7 C8 C17 123.1(5)
C11 C7 C8 Ru1 -124.8(5)
Ru2 C7 C8 Ru1 65.7(3)
C3 Ru1 C8 C7 -7.7(4)
C2 Ru1 C8 C7 -165.5(3)
C1 Ru1 C8 C7 99.9(3)
C10 Ru1 C8 C7 -92.9(3)
C9 Ru1 C8 C7 -126.2(5)
Ru2 Ru1 C8 C7 -41.0(3)
C3 Ru1 C8 C9 118.5(4)
C2 Ru1 C8 C9 -39.4(5)
C1 Ru1 C8 C9 -134.0(3)
C10 Ru1 C8 C9 33.2(3)
C7 Ru1 C8 C9 126.2(5)
Ru2 Ru1 C8 C9 85.1(3)
C3 Ru1 C8 C17 -127.6(5)
C2 Ru1 C8 C17 74.6(5)
C1 Ru1 C8 C17 -20.0(5)
C10 Ru1 C8 C17 147.2(5)
C7 Ru1 C8 C17 -119.9(6)
C9 Ru1 C8 C17 113.9(6)
Ru2 Ru1 C8 C17 -160.9(5)
C7 C8 C9 C10 -0.4(7)
C17 C8 C9 C10 179.5(4)
Ru1 C8 C9 C10 -57.3(4)
C7 C8 C9 C34 -176.4(5)
C17 C8 C9 C34 3.5(8)
Ru1 C8 C9 C34 126.7(5)
C7 C8 C9 Ru1 56.9(4)
C17 C8 C9 Ru1 -123.2(5)
C3 Ru1 C9 C10 26.4(5)
C2 Ru1 C9 C10 -83.7(3)
C1 Ru1 C9 C10 -179.6(3)
C7 Ru1 C9 C10 92.8(3)
C8 Ru1 C9 C10 124.8(4)
Ru2 Ru1 C9 C10 41.4(3)
C3 Ru1 C9 C8 -98.4(4)
C2 Ru1 C9 C8 151.6(3)
C1 Ru1 C9 C8 55.6(4)
C10 Ru1 C9 C8 -124.8(4)
C7 Ru1 C9 C8 -32.0(3)
Ru2 Ru1 C9 C8 -83.4(3)
C3 Ru1 C9 C34 145.0(5)
C2 Ru1 C9 C34 35.0(5)
C1 Ru1 C9 C34 -61.0(5)
C10 Ru1 C9 C34 118.7(6)
C7 Ru1 C9 C34 -148.6(5)
C8 Ru1 C9 C34 -116.6(6)
Ru2 Ru1 C9 C34 160.0(5)
C8 C9 C10 C51 -174.3(4)
C34 C9 C10 C51 1.5(8)
Ru1 C9 C10 C51 127.0(5)
C8 C9 C10 Ru2 -7.9(6)
C34 C9 C10 Ru2 167.9(4)
Ru1 C9 C10 Ru2 -66.6(3)
C8 C9 C10 Ru1 58.7(4)
C34 C9 C10 Ru1 -125.5(5)
C6 Ru2 C10 C9 -86.0(4)
C5 Ru2 C10 C9 68.2(11)
C4 Ru2 C10 C9 -178.7(4)
C7 Ru2 C10 C9 9.6(4)
C3 Ru2 C10 C9 91.5(4)
Ru1 Ru2 C10 C9 64.2(4)
C6 Ru2 C10 C51 80.1(4)
C5 Ru2 C10 C51 -125.7(9)
C4 Ru2 C10 C51 -12.5(4)
C7 Ru2 C10 C51 175.7(4)
C3 Ru2 C10 C51 -102.4(4)
Ru1 Ru2 C10 C51 -129.6(4)
C6 Ru2 C10 Ru1 -150.2(2)
C5 Ru2 C10 Ru1 4.0(10)
C4 Ru2 C10 Ru1 117.11(18)
C7 Ru2 C10 Ru1 -54.64(16)
C3 Ru2 C10 Ru1 27.26(17)
C3 Ru1 C10 C9 -162.0(3)
C2 Ru1 C10 C9 102.0(3)
C1 Ru1 C10 C9 0.8(7)
C7 Ru1 C10 C9 -71.7(3)
C8 Ru1 C10 C9 -33.2(3)
Ru2 Ru1 C10 C9 -122.6(3)
C3 Ru1 C10 C51 82.0(5)
C2 Ru1 C10 C51 -13.9(5)
C1 Ru1 C10 C51 -115.1(6)
C7 Ru1 C10 C51 172.4(5)
C9 Ru1 C10 C51 -115.9(6)
C8 Ru1 C10 C51 -149.1(5)
Ru2 Ru1 C10 C51 121.5(5)
C3 Ru1 C10 Ru2 -39.5(2)
C2 Ru1 C10 Ru2 -135.4(2)
C1 Ru1 C10 Ru2 123.4(5)
C7 Ru1 C10 Ru2 50.88(16)
C9 Ru1 C10 Ru2 122.6(3)
C8 Ru1 C10 Ru2 89.41(19)
C8 C7 C11 C16 104.6(7)
Ru2 C7 C11 C16 -86.5(7)
Ru1 C7 C11 C16 13.2(8)
C8 C7 C11 C12 -78.1(7)
Ru2 C7 C11 C12 90.8(6)
Ru1 C7 C11 C12 -169.5(4)
C16 C11 C12 C13 -2.4(10)
C7 C11 C12 C13 -179.8(6)
C11 C12 C13 C14 0.9(11)
C12 C13 C14 C15 0.9(12)
C13 C14 C15 C16 -1.2(12)
C12 C11 C16 C15 2.1(10)
C7 C11 C16 C15 179.3(6)
C14 C15 C16 C11 -0.3(12)
C7 C8 C17 C21 71.0(7)
C9 C8 C17 C21 -108.9(6)
Ru1 C8 C17 C21 162.7(4)
C7 C8 C17 C18 -118.9(6)
C9 C8 C17 C18 61.2(7)
Ru1 C8 C17 C18 -27.2(7)
C21 C17 C18 C19 1.2(6)
C8 C17 C18 C19 -170.2(5)
C17 C18 C19 C20 0.5(6)
C17 C18 C19 C22 -176.1(5)
C22 C19 C20 C21 174.5(5)
C18 C19 C20 C21 -1.8(6)
C22 C19 C20 C28 -10.5(9)
C18 C19 C20 C28 173.2(5)
C18 C17 C21 C20 -2.3(6)
C8 C17 C21 C20 169.3(5)
C19 C20 C21 C17 2.6(6)
C28 C20 C21 C17 -172.8(5)
C20 C19 C22 C23 140.6(6)
C18 C19 C22 C23 -43.6(7)
C20 C19 C22 C27 -40.3(8)
C18 C19 C22 C27 135.5(5)
C27 C22 C23 C24 2.2(8)
C19 C22 C23 C24 -178.7(5)
C22 C23 C24 C25 0.3(9)
C23 C24 C25 C26 -2.2(9)
C24 C25 C26 C27 1.7(9)
C25 C26 C27 C22 0.8(9)
C23 C22 C27 C26 -2.7(8)
C19 C22 C27 C26 178.2(5)
C19 C20 C28 C29 -39.4(8)
C21 C20 C28 C29 135.0(5)
C19 C20 C28 C33 146.8(6)
C21 C20 C28 C33 -38.7(8)
C33 C28 C29 C30 -0.8(8)
C20 C28 C29 C30 -174.7(5)
C28 C29 C30 C31 -0.1(8)
C29 C30 C31 C32 1.2(9)
C30 C31 C32 C33 -1.4(10)
C31 C32 C33 C28 0.5(10)
C29 C28 C33 C32 0.6(9)
C20 C28 C33 C32 174.5(6)
C10 C9 C34 C35 -131.1(6)
C8 C9 C34 C35 44.4(8)
Ru1 C9 C34 C35 137.2(5)
C10 C9 C34 C38 47.3(8)
C8 C9 C34 C38 -137.2(5)
Ru1 C9 C34 C38 -44.4(7)
C9 C34 C35 C36 178.2(5)
C38 C34 C35 C36 -0.4(6)
C34 C35 C36 C37 0.6(7)
C34 C35 C36 C39 -177.6(5)
C35 C36 C37 C45' 167.1(6)
C39 C36 C37 C45' -14.9(10)
C35 C36 C37 C38 -0.6(6)
C39 C36 C37 C38 177.5(5)
C35 C36 C37 C45 -174.2(6)
C39 C36 C37 C45 3.8(11)
C35 C34 C38 C37 0.1(6)
C9 C34 C38 C37 -178.5(5)
C36 C37 C38 C34 0.3(6)
C45' C37 C38 C34 -167.6(6)
C45 C37 C38 C34 174.7(5)
C37 C36 C39 C40 145.9(6)
C35 C36 C39 C40 -36.3(8)
C37 C36 C39 C44 -37.7(9)
C35 C36 C39 C44 140.1(6)
C44 C39 C40 C41 0.3(8)
C36 C39 C40 C41 176.8(5)
C39 C40 C41 C42 -0.6(9)
C40 C41 C42 C43 0.7(9)
C41 C42 C43 C44 -0.4(9)
C42 C43 C44 C39 0.2(9)
C40 C39 C44 C43 -0.1(8)
C36 C39 C44 C43 -176.5(5)
C36 C37 C45 C46 -51.5(9)
C45' C37 C45 C46 24.5(3)
C38 C37 C45 C46 135.4(5)
C36 C37 C45 C50 131.1(6)
C45' C37 C45 C50 -152.99(17)
C38 C37 C45 C50 -42.0(6)
C50 C45 C46 C47 0.0
C37 C45 C46 C47 -177.4(5)
C45 C46 C47 C48 0.0
C46 C47 C48 C49 0.0
C47 C48 C49 C50 0.0
C48 C49 C50 C45 0.0
C46 C45 C50 C49 0.0
C37 C45 C50 C49 177.4(5)
C36 C37 C45' C46' -29.1(8)
C38 C37 C45' C46' 136.9(5)
C45 C37 C45' C46' -144.7(3)
C36 C37 C45' C50' 144.0(5)
C38 C37 C45' C50' -50.1(7)
C45 C37 C45' C50' 28.3(2)
C50' C45' C46' C47' 0.0
C37 C45' C46' C47' 172.7(5)
C45' C46' C47' C48' 0.0
C46' C47' C48' C49' 0.0
C47' C48' C49' C50' 0.0
C48' C49' C50' C45' 0.0
C46' C45' C50' C49' 0.0
C37 C45' C50' C49' -173.5(5)
C9 C10 C51 C56 -122.7(6)
Ru2 C10 C51 C56 71.7(6)
Ru1 C10 C51 C56 -29.4(8)
C9 C10 C51 C52 61.9(7)
Ru2 C10 C51 C52 -103.7(5)
Ru1 C10 C51 C52 155.1(4)
C56 C51 C52 C53 1.0(9)
C10 C51 C52 C53 176.7(5)
C51 C52 C53 C54 -0.4(10)
C52 C53 C54 C55 0.3(10)
C53 C54 C55 C56 -1.0(10)
C54 C55 C56 C51 1.7(10)
C52 C51 C56 C55 -1.7(9)
C10 C51 C56 C55 -177.2(6)
